data_1100184
loop_
_publ_author_name
T.Grob
G.Seybert
W.Massa
K.Harms
K.Dehnicke

_journal_name_full Z.Anorg.Allg.Chem.
_journal_page_first 1361
_journal_paper_doi 10.1002/(SICI)1521-3749(200006)626:6<1361::AID-ZAAC1361>3.0.CO;2-X
_journal_volume 626
_journal_year 2000
_chemical_formula_moiety
;
C12 H30 Eu1 I2 O6
;
_chemical_formula_sum 'C12 H30 Eu I2 O6'
_chemical_name_systematic
;
Di-iodo-tris(dimethoxyethane)-europium
;
_space_group_IT_number 4
_symmetry_cell_setting monoclinic
_symmetry_space_group_name_Hall 'P 2yb'
_symmetry_space_group_name_H-M 'P 1 21 1'
_cell_angle_alpha 90
_cell_angle_beta 93.793(6)
_cell_angle_gamma 90
_cell_formula_units_Z 2
_cell_length_a 8.4889(8)
_cell_length_b 10.5945(8)
_cell_length_c 12.2789(7)
_cell_volume 1101.892
_diffrn_ambient_temperature 188
_exptl_crystal_colour colorless.
_exptl_crystal_density_diffrn 2.038
_exptl_crystal_description 'triangular platelet'
_refine_ls_R_factor_gt 2.46
_refine_ls_wR_factor_gt 2.46
_cod_original_sg_symbol_H-M 'P 21'
_cod_original_formula_sum 'C12 H30 Eu1 I2 O6'
_cod_database_code 1100184

loop_
_symmetry_equiv_pos_site_id
_symmetry_equiv_pos_as_xyz
1 x,y,z
2 -x,1/2+y,-z

loop_
_atom_site_label
_atom_site_type_symbol
_atom_site_fract_x
_atom_site_fract_y
_atom_site_fract_z
Eu1 Eu 0.14493(2) 0.99983(2) 0.25875(2)
I1 I 0.31186(5) 0.98191(4) 0.51256(3)
I2 I -0.14107(4) 0.99037(5) 0.05505(3)
O1 O 0.3252(6) 0.7986(5) 0.2284(4)
O2 O 0.3048(5) 0.9832(5) 0.0820(3)
O3 O 0.3833(5) 1.1607(5) 0.2543(4)
O4 O 0.0880(5) 1.2449(4) 0.2601(4)
O5 O -0.0968(5) 1.0313(4) 0.3843(3)
O6 O -0.0187(5) 0.7932(4) 0.3026(4)
C1 C 0.381(1) 0.7124(8) 0.3097(6)
H1 H 0.44550 0.64770 0.27710
H2 H 0.29100 0.67220 0.34200
H3 H 0.44500 0.75750 0.36660
C2 C 0.3985(9) 0.7791(8) 0.1294(6)
H4 H 0.39190 0.68880 0.10870
H5 H 0.51140 0.80290 0.13870
C3 C 0.3172(12) 0.8576(10) 0.0428(6)
H6 H 0.37780 0.85680 -0.02340
H7 H 0.21060 0.82310 0.02330
C4 C 0.2898(13) 1.0789(11) 0.0020(8)
H8 H 0.35730 1.05890 -0.05750
H9 H 0.32230 1.15990 0.03480
H10 H 0.17960 1.08430 -0.02690
C5 C 0.5420(9) 1.1139(11) 0.2707(9)
H11 H 0.61650 1.18430 0.26740
H12 H 0.56190 1.05250 0.21350
H13 H 0.55590 1.07310 0.34230
C6 C 0.3570(12) 1.2732(8) 0.3130(8)
H14 H 0.44860 1.33050 0.30980
H15 H 0.34250 1.25340 0.39050
C7 C 0.2111(8) 1.3349(6) 0.2616(6)
H16 H 0.18320 1.40980 0.30450
H17 H 0.22910 1.36240 0.18640
C8 C -0.0612(10) 1.3017(7) 0.2202(8)
H18 H -0.05440 1.39360 0.22810
H19 H -0.14640 1.26960 0.26270
H20 H -0.08320 1.28000 0.14310
C9 C -0.1001(10) 1.1335(7) 0.4631(6)
H21 H -0.19770 1.12860 0.50130
H22 H -0.09580 1.21460 0.42510
H23 H -0.00900 1.12610 0.51610
C10 C -0.1532(8) 0.9182(6) 0.4292(5)
H24 H -0.25690 0.93340 0.45930
H25 H -0.07850 0.88890 0.48930
C11 C -0.1691(7) 0.8204(6) 0.3424(6)
H26 H -0.21430 0.74250 0.37210
H27 H -0.24190 0.85080 0.28170
C12 C -0.0279(11) 0.6899(7) 0.2263(7)
H28 H -0.09210 0.62210 0.25470
H29 H 0.07850 0.65820 0.21610
H30 H -0.07650 0.71910 0.15620

loop_
_atom_type_symbol
_atom_type_radius_bond
C 0.68
H 0.23
Eu 1.99
I 1.40
O 0.68
